data_2211325
loop_
_publ_author_name
'J. Suresh'
'R. Ranjith Kumar'
'S. Perumal'
'A. Mostad'
'S. Natarajan'

_publ_section_title
7-Methyl-9-(4-methylbenzylidene)-1-(4-methylphenyl)-3,4-diphenyl-2-oxa-3,7-diazaspiro[4.5]decan-10-one
_journal_coeditor_code CI2198
_journal_issue 12
_journal_name_full 'Acta Crystallographica Section E'
_journal_page_first o5356
_journal_page_last o5358
_journal_paper_doi 10.1107/S1600536806044709
_journal_volume 62
_journal_year 2006
_chemical_formula_iupac 'C35 H34 N2 O2'
_chemical_formula_moiety 'C35 H34 N2 O2'
_chemical_formula_sum 'C35 H34 N2 O2'
_chemical_formula_weight 514.64
_chemical_name_systematic
;
7-Methyl-9-(4-methylbenzylidene)-1-(4-methylphenyl)-3,4-diphenyl-
2-oxa-3,7-diazaspiro[4.5]decan-10-one
;
_space_group_IT_number 14
_symmetry_cell_setting monoclinic
_symmetry_space_group_name_Hall '-P 2ybc'
_symmetry_space_group_name_H-M 'P 1 21/c 1'
_atom_sites_solution_hydrogens geom
_atom_sites_solution_primary direct
_atom_sites_solution_secondary difmap
_audit_creation_method SHELXL-97
_cell_angle_alpha 90.00
_cell_angle_beta 99.32(3)
_cell_angle_gamma 90.00
_cell_formula_units_Z 4
_cell_length_a 11.131(2)
_cell_length_b 14.206(3)
_cell_length_c 18.016(4)
_cell_measurement_reflns_used 1024
_cell_measurement_temperature 105(2)
_cell_measurement_theta_max 28.3
_cell_measurement_theta_min 1.8
_cell_volume 2811.2(10)
_computing_cell_refinement 'SAINT (Bruker, 2001)'
_computing_data_collection 'SMART (Bruker, 2001)'
_computing_data_reduction SAINT
_computing_molecular_graphics 'PLATON (Spek, 2003)'
_computing_publication_material SHELXL97
_computing_structure_refinement 'SHELXL97 (Sheldrick, 1997)'
_computing_structure_solution 'SHELXS97 (Sheldrick, 1990)'
_diffrn_ambient_temperature 105(2)
_diffrn_measured_fraction_theta_full 0.999
_diffrn_measured_fraction_theta_max 0.999
_diffrn_measurement_device_type 'Bruker SMART APEX CCD'
_diffrn_measurement_method \w
_diffrn_radiation_monochromator graphite
_diffrn_radiation_source 'fine-focus sealed tube'
_diffrn_radiation_type MoK\a
_diffrn_radiation_wavelength 0.71073
_diffrn_reflns_av_R_equivalents 0.0504
_diffrn_reflns_av_sigmaI/netI 0.0317
_diffrn_reflns_limit_h_max 14
_diffrn_reflns_limit_h_min -14
_diffrn_reflns_limit_k_max 18
_diffrn_reflns_limit_k_min -18
_diffrn_reflns_limit_l_max 24
_diffrn_reflns_limit_l_min -23
_diffrn_reflns_number 41834
_diffrn_reflns_theta_full 28.28
_diffrn_reflns_theta_max 28.28
_diffrn_reflns_theta_min 1.83
_diffrn_standards_number 0
_exptl_absorpt_coefficient_mu 0.075
_exptl_absorpt_correction_T_max 0.991
_exptl_absorpt_correction_T_min 0.987
_exptl_absorpt_correction_type multi-scan
_exptl_absorpt_process_details '(SADABS; Bruker, 1998)'
_exptl_crystal_colour colourless
_exptl_crystal_density_diffrn 1.216
_exptl_crystal_density_method 'not measured'
_exptl_crystal_description Block
_exptl_crystal_F_000 1096
_exptl_crystal_size_max 0.28
_exptl_crystal_size_mid 0.14
_exptl_crystal_size_min 0.12
_refine_diff_density_max 0.270
_refine_diff_density_min -0.215
_refine_ls_extinction_method none
_refine_ls_goodness_of_fit_ref 1.016
_refine_ls_hydrogen_treatment constr
_refine_ls_matrix_type full
_refine_ls_number_parameters 355
_refine_ls_number_reflns 6967
_refine_ls_number_restraints 0
_refine_ls_restrained_S_all 1.016
_refine_ls_R_factor_all 0.0626
_refine_ls_R_factor_gt 0.0428
_refine_ls_shift/su_max 0.001
_refine_ls_shift/su_mean 0.000
_refine_ls_structure_factor_coef Fsqd
_refine_ls_weighting_details 'calc w=1/[\s^2^(Fo^2^)+(0.0448P)^2^+1.0249P] where P=(Fo^2^+2Fc^2^)/3'
_refine_ls_weighting_scheme calc
_refine_ls_wR_factor_gt 0.1007
_refine_ls_wR_factor_ref 0.1129
_reflns_number_gt 5288
_reflns_number_total 6967
_reflns_threshold_expression I>2\s(I)
_cod_data_source_file ci2198.cif
_cod_data_source_block I
_cod_original_sg_symbol_H-M 'P 21/c'
_cod_database_code 2211325
_cod_database_fobs_code 2211325

loop_
_symmetry_equiv_pos_as_xyz
'x, y, z'
'-x, y+1/2, -z+1/2'
'-x, -y, -z'
'x, -y-1/2, z-1/2'

loop_
_atom_site_type_symbol
_atom_site_label
_atom_site_fract_x
_atom_site_fract_y
_atom_site_fract_z
_atom_site_U_iso_or_equiv
_atom_site_adp_type
_atom_site_calc_flag
_atom_site_refinement_flags
_atom_site_occupancy
O O1 0.32369(8) 0.82023(7) 0.20978(5) 0.0311(2) Uani d . 1
O O2 0.05782(8) 0.86894(7) 0.33444(5) 0.0276(2) Uani d . 1
N N3 -0.00201(9) 0.80207(8) 0.27919(6) 0.0247(2) Uani d . 1
C C10 0.24542(11) 0.87691(9) 0.18391(7) 0.0244(2) Uani d . 1
C C5 0.13931(11) 0.89912(9) 0.22568(7) 0.0227(2) Uani d . 1
N N7 0.06201(10) 1.00894(7) 0.12564(6) 0.0250(2) Uani d . 1
C C32 -0.12679(11) 0.79680(9) 0.28583(7) 0.0244(2) Uani d . 1
C C1 0.17386(11) 0.88006(9) 0.31111(7) 0.0248(3) Uani d . 1
H H1 0.2187 0.8206 0.3187 0.030 Uiso calc R 1
C C8 0.17454(12) 1.01490(9) 0.09385(7) 0.0268(3) Uani d . 1
H H8A 0.2219 1.0686 0.1151 0.032 Uiso calc R 1
H H8B 0.1553 1.0237 0.0398 0.032 Uiso calc R 1
C C25 0.24531(12) 0.95591(9) 0.35725(7) 0.0266(3) Uani d . 1
C C9 0.24804(11) 0.92590(9) 0.11089(7) 0.0253(3) Uani d . 1
C C13 0.33588(12) 0.84233(11) -0.06718(8) 0.0343(3) Uani d . 1
H H13 0.3220 0.7797 -0.0562 0.041 Uiso calc R 1
C C19 0.05843(12) 0.74278(10) 0.16058(7) 0.0279(3) Uani d . 1
C C6 0.09229(11) 0.99924(9) 0.20741(7) 0.0255(3) Uani d . 1
H H6A 0.0206 1.0108 0.2304 0.031 Uiso calc R 1
H H6B 0.1542 1.0447 0.2272 0.031 Uiso calc R 1
C C27 0.26023(14) 1.09798(10) 0.43162(8) 0.0349(3) Uani d . 1
H H27 0.2223 1.1448 0.4555 0.042 Uiso calc R 1
C C4 0.02966(11) 0.82878(9) 0.20442(7) 0.0244(3) Uani d . 1
H H4 -0.0391 0.8625 0.1753 0.029 Uiso calc R 1
C C28 0.38611(14) 1.10021(11) 0.43519(7) 0.0372(3) Uani d . 1
C C11 0.31009(12) 0.88200(10) 0.06275(7) 0.0290(3) Uani d . 1
H H11 0.3454 0.8249 0.0795 0.035 Uiso calc R 1
C C33 -0.16914(12) 0.82827(10) 0.35023(8) 0.0313(3) Uani d . 1
H H33 -0.1164 0.8583 0.3882 0.038 Uiso calc R 1
C C12 0.32986(11) 0.91157(11) -0.01237(7) 0.0309(3) Uani d . 1
C C38 -0.01648(13) 1.08994(10) 0.10382(8) 0.0329(3) Uani d . 1
H H38A 0.0248 1.1465 0.1227 0.049 Uiso calc R 1
H H38B -0.0904 1.0835 0.1244 0.049 Uiso calc R 1
H H38C -0.0354 1.0931 0.0500 0.049 Uiso calc R 1
C C20 0.11060(13) 0.66206(10) 0.19573(8) 0.0332(3) Uani d . 1
H H20 0.1227 0.6578 0.2479 0.040 Uiso calc R 1
C C36 -0.32764(13) 0.73860(11) 0.23774(9) 0.0394(3) Uani d . 1
H H36 -0.3807 0.7083 0.2001 0.047 Uiso calc R 1
C C26 0.19015(12) 1.02686(10) 0.39286(7) 0.0308(3) Uani d . 1
H H26 0.1061 1.0269 0.3908 0.037 Uiso calc R 1
C C29 0.44065(13) 1.02798(12) 0.40097(8) 0.0393(4) Uani d . 1
H H29 0.5248 1.0275 0.4038 0.047 Uiso calc R 1
C C24 0.03987(14) 0.74736(11) 0.08213(8) 0.0375(3) Uani d . 1
H H24 0.0031 0.8002 0.0577 0.045 Uiso calc R 1
C C35 -0.36989(14) 0.76974(12) 0.30169(10) 0.0443(4) Uani d . 1
H H35 -0.4508 0.7606 0.3071 0.053 Uiso calc R 1
C C37 -0.20716(12) 0.75213(10) 0.22917(8) 0.0309(3) Uani d . 1
H H37 -0.1800 0.7315 0.1858 0.037 Uiso calc R 1
C C30 0.37183(12) 0.95632(11) 0.36250(8) 0.0337(3) Uani d . 1
H H30 0.4103 0.9084 0.3401 0.040 Uiso calc R 1
C C23 0.07629(16) 0.67295(14) 0.04009(9) 0.0491(4) Uani d . 1
H H23 0.0650 0.6768 -0.0121 0.059 Uiso calc R 1
C C17 0.34941(13) 1.00517(12) -0.03120(9) 0.0384(3) Uani d . 1
H H17 0.3438 1.0527 0.0036 0.046 Uiso calc R 1
C C34 -0.29025(14) 0.81466(12) 0.35740(9) 0.0410(4) Uani d . 1
H H34 -0.3182 0.8361 0.4003 0.049 Uiso calc R 1
C C14 0.36218(13) 0.86589(13) -0.13744(8) 0.0403(4) Uani d . 1
H H14 0.3635 0.8191 -0.1734 0.048 Uiso calc R 1
C C15 0.38664(13) 0.95835(14) -0.15476(8) 0.0435(4) Uani d . 1
C C21 0.14489(15) 0.58769(11) 0.15353(10) 0.0438(4) Uani d . 1
H H21 0.1786 0.5337 0.1776 0.053 Uiso calc R 1
C C31 0.46215(18) 1.17979(13) 0.47355(9) 0.0533(5) Uani d . 1
H H31A 0.5039 1.1588 0.5215 0.080 Uiso calc R 1
H H31B 0.4103 1.2319 0.4806 0.080 Uiso calc R 1
H H31C 0.5206 1.1992 0.4429 0.080 Uiso calc R 1
C C22 0.12911(16) 0.59357(13) 0.07599(10) 0.0503(4) Uani d . 1
H H22 0.1539 0.5443 0.0480 0.060 Uiso calc R 1
C C16 0.37721(14) 1.02768(13) -0.10159(9) 0.0445(4) Uani d . 1
H H16 0.3897 1.0903 -0.1133 0.053 Uiso calc R 1
C C18 0.42881(18) 0.98211(18) -0.22851(10) 0.0645(6) Uani d . 1
H H18A 0.5158 0.9885 -0.2203 0.097 Uiso calc R 1
H H18B 0.3922 1.0402 -0.2477 0.097 Uiso calc R 1
H H18C 0.4051 0.9327 -0.2642 0.097 Uiso calc R 1

loop_
_atom_site_aniso_label
_atom_site_aniso_U_11
_atom_site_aniso_U_22
_atom_site_aniso_U_33
_atom_site_aniso_U_12
_atom_site_aniso_U_13
_atom_site_aniso_U_23
O1 0.0271(5) 0.0353(5) 0.0309(5) 0.0063(4) 0.0043(4) 0.0053(4)
O2 0.0260(4) 0.0357(5) 0.0213(4) -0.0091(4) 0.0046(3) -0.0041(4)
N3 0.0253(5) 0.0278(5) 0.0211(5) -0.0053(4) 0.0045(4) -0.0019(4)
C10 0.0228(6) 0.0257(6) 0.0243(6) -0.0030(5) 0.0026(5) -0.0001(5)
C5 0.0217(5) 0.0259(6) 0.0203(6) -0.0018(5) 0.0032(4) 0.0011(5)
N7 0.0262(5) 0.0259(5) 0.0225(5) 0.0030(4) 0.0028(4) 0.0012(4)
C32 0.0252(6) 0.0228(6) 0.0255(6) -0.0012(5) 0.0055(5) 0.0020(5)
C1 0.0221(6) 0.0305(6) 0.0217(6) -0.0020(5) 0.0032(4) 0.0034(5)
C8 0.0297(6) 0.0269(6) 0.0238(6) -0.0021(5) 0.0045(5) 0.0026(5)
C25 0.0262(6) 0.0327(7) 0.0195(6) -0.0046(5) -0.0001(5) 0.0042(5)
C9 0.0215(6) 0.0300(6) 0.0244(6) -0.0034(5) 0.0041(5) 0.0018(5)
C13 0.0264(6) 0.0462(8) 0.0314(7) 0.0119(6) 0.0073(5) 0.0041(6)
C19 0.0262(6) 0.0331(7) 0.0254(6) -0.0087(5) 0.0070(5) -0.0048(5)
C6 0.0265(6) 0.0273(6) 0.0224(6) 0.0012(5) 0.0033(5) -0.0008(5)
C27 0.0436(8) 0.0344(7) 0.0249(6) -0.0052(6) -0.0002(6) -0.0002(6)
C4 0.0232(6) 0.0288(6) 0.0209(6) -0.0027(5) 0.0030(4) 0.0024(5)
C28 0.0439(8) 0.0433(8) 0.0219(6) -0.0185(7) -0.0017(6) 0.0064(6)
C11 0.0239(6) 0.0347(7) 0.0286(6) 0.0013(5) 0.0052(5) 0.0040(5)
C33 0.0297(7) 0.0367(7) 0.0278(6) -0.0035(6) 0.0057(5) -0.0034(5)
C12 0.0203(6) 0.0451(8) 0.0281(6) 0.0033(5) 0.0059(5) 0.0036(6)
C38 0.0377(7) 0.0304(7) 0.0286(7) 0.0081(6) -0.0004(6) 0.0010(5)
C20 0.0326(7) 0.0330(7) 0.0341(7) -0.0046(6) 0.0061(6) -0.0047(6)
C36 0.0292(7) 0.0461(9) 0.0427(8) -0.0092(6) 0.0049(6) -0.0101(7)
C26 0.0292(7) 0.0375(7) 0.0243(6) -0.0032(5) 0.0003(5) 0.0010(5)
C29 0.0285(7) 0.0589(10) 0.0291(7) -0.0135(7) -0.0001(5) 0.0049(7)
C24 0.0410(8) 0.0450(8) 0.0269(7) -0.0133(7) 0.0069(6) -0.0033(6)
C35 0.0273(7) 0.0583(10) 0.0499(9) -0.0084(7) 0.0142(6) -0.0091(8)
C37 0.0305(7) 0.0329(7) 0.0302(7) -0.0051(5) 0.0078(5) -0.0062(5)
C30 0.0272(7) 0.0457(8) 0.0274(7) -0.0024(6) 0.0020(5) 0.0021(6)
C23 0.0528(10) 0.0659(12) 0.0322(8) -0.0239(9) 0.0172(7) -0.0196(8)
C17 0.0334(7) 0.0485(9) 0.0346(7) -0.0077(6) 0.0095(6) 0.0022(6)
C34 0.0344(8) 0.0562(10) 0.0356(8) -0.0031(7) 0.0151(6) -0.0075(7)
C14 0.0296(7) 0.0627(10) 0.0293(7) 0.0116(7) 0.0072(6) 0.0001(7)
C15 0.0284(7) 0.0740(12) 0.0285(7) -0.0005(7) 0.0058(6) 0.0082(7)
C21 0.0396(8) 0.0369(8) 0.0562(10) -0.0031(7) 0.0121(7) -0.0135(7)
C31 0.0639(11) 0.0584(11) 0.0346(8) -0.0339(9) -0.0009(7) 0.0004(8)
C22 0.0482(9) 0.0500(10) 0.0571(10) -0.0123(8) 0.0219(8) -0.0264(9)
C16 0.0381(8) 0.0562(10) 0.0398(8) -0.0105(7) 0.0083(7) 0.0119(7)
C18 0.0537(11) 0.1077(17) 0.0344(9) -0.0104(11) 0.0142(8) 0.0129(10)

loop_
_atom_type_symbol
_atom_type_description
_atom_type_scat_dispersion_real
_atom_type_scat_dispersion_imag
_atom_type_scat_source
C C 0.0033 0.0016 'International Tables Vol C Tables 4.2.6.8 and 6.1.1.4'
H H 0.0000 0.0000 'International Tables Vol C Tables 4.2.6.8 and 6.1.1.4'
N N 0.0061 0.0033 'International Tables Vol C Tables 4.2.6.8 and 6.1.1.4'
O O 0.0106 0.0060 'International Tables Vol C Tables 4.2.6.8 and 6.1.1.4'

loop_
_geom_angle_atom_site_label_1
_geom_angle_atom_site_label_2
_geom_angle_atom_site_label_3
_geom_angle
C1 O2 N3 101.88(9)
C32 N3 O2 108.85(9)
C32 N3 C4 117.86(10)
O2 N3 C4 107.55(9)
O1 C10 C9 121.93(11)
O1 C10 C5 120.46(11)
C9 C10 C5 117.60(11)
C10 C5 C6 110.43(10)
C10 C5 C1 111.40(10)
C6 C5 C1 113.37(10)
C10 C5 C4 112.23(10)
C6 C5 C4 108.19(10)
C1 C5 C4 100.87(9)
C38 N7 C8 111.25(10)
C38 N7 C6 112.05(10)
C8 N7 C6 109.12(10)
C33 C32 C37 119.41(12)
C33 C32 N3 121.46(11)
C37 C32 N3 118.93(11)
O2 C1 C25 109.75(10)
O2 C1 C5 102.75(9)
C25 C1 C5 116.57(10)
O2 C1 H1 109.2
C25 C1 H1 109.2
C5 C1 H1 109.2
N7 C8 C9 110.02(10)
N7 C8 H8A 109.7
C9 C8 H8A 109.7
N7 C8 H8B 109.7
C9 C8 H8B 109.7
H8A C8 H8B 108.2
C26 C25 C30 118.80(13)
C26 C25 C1 122.69(12)
C30 C25 C1 118.49(12)
C11 C9 C10 115.91(12)
C11 C9 C8 125.06(12)
C10 C9 C8 118.83(11)
C14 C13 C12 120.99(15)
C14 C13 H13 119.5
C12 C13 H13 119.5
C20 C19 C24 118.80(13)
C20 C19 C4 122.33(12)
C24 C19 C4 118.71(13)
N7 C6 C5 108.57(10)
N7 C6 H6A 110.0
C5 C6 H6A 110.0
N7 C6 H6B 110.0
C5 C6 H6B 110.0
H6A C6 H6B 108.4
C28 C27 C26 121.15(14)
C28 C27 H27 119.4
C26 C27 H27 119.4
N3 C4 C19 111.42(10)
N3 C4 C5 103.20(9)
C19 C4 C5 114.63(10)
N3 C4 H4 109.1
C19 C4 H4 109.1
C5 C4 H4 109.1
C29 C28 C27 118.18(13)
C29 C28 C31 120.26(15)
C27 C28 C31 121.54(16)
C9 C11 C12 129.11(13)
C9 C11 H11 115.4
C12 C11 H11 115.4
C34 C33 C32 119.79(13)
C34 C33 H33 120.1
C32 C33 H33 120.1
C17 C12 C13 117.96(13)
C17 C12 C11 123.27(13)
C13 C12 C11 118.68(13)
N7 C38 H38A 109.5
N7 C38 H38B 109.5
H38A C38 H38B 109.5
N7 C38 H38C 109.5
H38A C38 H38C 109.5
H38B C38 H38C 109.5
C19 C20 C21 120.58(14)
C19 C20 H20 119.7
C21 C20 H20 119.7
C35 C36 C37 120.83(14)
C35 C36 H36 119.6
C37 C36 H36 119.6
C25 C26 C27 120.26(13)
C25 C26 H26 119.9
C27 C26 H26 119.9
C28 C29 C30 121.20(14)
C28 C29 H29 119.4
C30 C29 H29 119.4
C19 C24 C23 120.31(16)
C19 C24 H24 119.8
C23 C24 H24 119.8
C34 C35 C36 119.14(14)
C34 C35 H35 120.4
C36 C35 H35 120.4
C36 C37 C32 119.86(13)
C36 C37 H37 120.1
C32 C37 H37 120.1
C29 C30 C25 120.36(14)
C29 C30 H30 119.8
C25 C30 H30 119.8
C22 C23 C24 120.12(15)
C22 C23 H23 119.9
C24 C23 H23 119.9
C16 C17 C12 120.43(15)
C16 C17 H17 119.8
C12 C17 H17 119.8
C35 C34 C33 120.97(14)
C35 C34 H34 119.5
C33 C34 H34 119.5
C13 C14 C15 120.83(15)
C13 C14 H14 119.6
C15 C14 H14 119.6
C14 C15 C16 118.45(14)
C14 C15 C18 120.50(17)
C16 C15 C18 120.97(17)
C22 C21 C20 120.37(16)
C22 C21 H21 119.8
C20 C21 H21 119.8
C28 C31 H31A 109.5
C28 C31 H31B 109.5
H31A C31 H31B 109.5
C28 C31 H31C 109.5
H31A C31 H31C 109.5
H31B C31 H31C 109.5
C21 C22 C23 119.79(15)
C21 C22 H22 120.1
C23 C22 H22 120.1
C15 C16 C17 121.24(16)
C15 C16 H16 119.4
C17 C16 H16 119.4
C15 C18 H18A 109.5
C15 C18 H18B 109.5
H18A C18 H18B 109.5
C15 C18 H18C 109.5
H18A C18 H18C 109.5
H18B C18 H18C 109.5

loop_
_geom_bond_atom_site_label_1
_geom_bond_atom_site_label_2
_geom_bond_distance
O1 C10 1.2220(15)
O2 C1 1.4303(15)
O2 N3 1.4567(13)
N3 C32 1.4151(16)
N3 C4 1.4955(16)
C10 C9 1.4928(17)
C10 C5 1.5326(17)
C5 C6 1.5328(17)
C5 C1 1.5486(17)
C5 C4 1.5758(17)
N7 C38 1.4597(16)
N7 C8 1.4617(17)
N7 C6 1.4637(16)
C32 C33 1.3948(18)
C32 C37 1.3962(18)
C1 C25 1.5068(18)
C1 H1 0.98
C8 C9 1.5101(18)
C8 H8A 0.97
C8 H8B 0.97
C25 C26 1.390(2)
C25 C30 1.3961(18)
C9 C11 1.3461(18)
C13 C14 1.386(2)
C13 C12 1.403(2)
C13 H13 0.93
C19 C20 1.391(2)
C19 C24 1.3965(19)
C19 C4 1.5168(18)
C6 H6A 0.97
C6 H6B 0.97
C27 C28 1.393(2)
C27 C26 1.3929(19)
C27 H27 0.93
C4 H4 0.98
C28 C29 1.387(2)
C28 C31 1.511(2)
C11 C12 1.4674(18)
C11 H11 0.93
C33 C34 1.3885(19)
C33 H33 0.93
C12 C17 1.398(2)
C38 H38A 0.96
C38 H38B 0.96
C38 H38C 0.96
C20 C21 1.391(2)
C20 H20 0.93
C36 C35 1.385(2)
C36 C37 1.3879(19)
C36 H36 0.93
C26 H26 0.93
C29 C30 1.390(2)
C29 H29 0.93
C24 C23 1.398(2)
C24 H24 0.93
C35 C34 1.383(2)
C35 H35 0.93
C37 H37 0.93
C30 H30 0.93
C23 C22 1.383(3)
C23 H23 0.93
C17 C16 1.390(2)
C17 H17 0.93
C34 H34 0.93
C14 C15 1.387(2)
C14 H14 0.93
C15 C16 1.390(2)
C15 C18 1.517(2)
C21 C22 1.382(2)
C21 H21 0.93
C31 H31A 0.96
C31 H31B 0.96
C31 H31C 0.96
C22 H22 0.93
C16 H16 0.93
C18 H18A 0.96
C18 H18B 0.96
C18 H18C 0.96

loop_
_geom_hbond_atom_site_label_D
_geom_hbond_atom_site_label_H
_geom_hbond_atom_site_label_A
_geom_hbond_site_symmetry_A
_geom_hbond_distance_DH
_geom_hbond_distance_HA
_geom_hbond_distance_DA
_geom_hbond_angle_DHA
C11 H11 O1 . 0.93 2.40 2.7712(17) 104
C26 H26 Cg1 2_555 0.93 2.97 3.7137(17) 138
C38 H38B Cg2 3_575 0.96 2.95 3.7646(18) 144

loop_
_geom_torsion_atom_site_label_1
_geom_torsion_atom_site_label_2
_geom_torsion_atom_site_label_3
_geom_torsion_atom_site_label_4
_geom_torsion
C1 O2 N3 C32 -169.14(10)
C1 O2 N3 C4 -40.38(11)
O1 C10 C5 C6 152.11(11)
C9 C10 C5 C6 -28.64(14)
O1 C10 C5 C1 25.19(16)
C9 C10 C5 C1 -155.56(11)
O1 C10 C5 C4 -87.08(14)
C9 C10 C5 C4 92.17(13)
O2 N3 C32 C33 -18.10(16)
C4 N3 C32 C33 -140.85(12)
O2 N3 C32 C37 167.17(11)
C4 N3 C32 C37 44.42(16)
N3 O2 C1 C25 173.90(9)
N3 O2 C1 C5 49.25(11)
C10 C5 C1 O2 -158.60(10)
C6 C5 C1 O2 76.10(12)
C4 C5 C1 O2 -39.33(11)
C10 C5 C1 C25 81.36(14)
C6 C5 C1 C25 -43.94(15)
C4 C5 C1 C25 -159.36(11)
C38 N7 C8 C9 -174.42(10)
C6 N7 C8 C9 61.43(13)
O2 C1 C25 C26 -23.68(16)
C5 C1 C25 C26 92.53(15)
O2 C1 C25 C30 158.26(11)
C5 C1 C25 C30 -85.53(15)
O1 C10 C9 C11 23.65(18)
C5 C10 C9 C11 -155.59(11)
O1 C10 C9 C8 -161.11(12)
C5 C10 C9 C8 19.64(16)
N7 C8 C9 C11 140.17(13)
N7 C8 C9 C10 -34.59(15)
C38 N7 C6 C5 162.61(11)
C8 N7 C6 C5 -73.73(12)
C10 C5 C6 N7 54.50(13)
C1 C5 C6 N7 -179.68(10)
C4 C5 C6 N7 -68.69(12)
C32 N3 C4 C19 -98.63(13)
O2 N3 C4 C19 137.96(10)
C32 N3 C4 C5 137.87(11)
O2 N3 C4 C5 14.47(12)
C20 C19 C4 N3 -31.24(16)
C24 C19 C4 N3 153.42(11)
C20 C19 C4 C5 85.48(15)
C24 C19 C4 C5 -89.86(14)
C10 C5 C4 N3 133.17(10)
C6 C5 C4 N3 -104.74(11)
C1 C5 C4 N3 14.49(12)
C10 C5 C4 C19 11.83(14)
C6 C5 C4 C19 133.92(11)
C1 C5 C4 C19 -106.85(12)
C26 C27 C28 C29 -1.9(2)
C26 C27 C28 C31 176.71(13)
C10 C9 C11 C12 -179.75(12)
C8 C9 C11 C12 5.4(2)
C37 C32 C33 C34 0.2(2)
N3 C32 C33 C34 -174.52(13)
C14 C13 C12 C17 0.9(2)
C14 C13 C12 C11 -175.80(12)
C9 C11 C12 C17 37.6(2)
C9 C11 C12 C13 -145.87(14)
C24 C19 C20 C21 0.7(2)
C4 C19 C20 C21 -174.63(13)
C30 C25 C26 C27 1.35(19)
C1 C25 C26 C27 -176.70(12)
C28 C27 C26 C25 0.5(2)
C27 C28 C29 C30 1.5(2)
C31 C28 C29 C30 -177.11(13)
C20 C19 C24 C23 -1.7(2)
C4 C19 C24 C23 173.80(13)
C37 C36 C35 C34 -0.1(3)
C35 C36 C37 C32 0.6(2)
C33 C32 C37 C36 -0.7(2)
N3 C32 C37 C36 174.17(13)
C28 C29 C30 C25 0.3(2)
C26 C25 C30 C29 -1.7(2)
C1 C25 C30 C29 176.39(12)
C19 C24 C23 C22 1.1(2)
C13 C12 C17 C16 -1.7(2)
C11 C12 C17 C16 174.84(13)
C36 C35 C34 C33 -0.4(3)
C32 C33 C34 C35 0.4(2)
C12 C13 C14 C15 1.8(2)
C13 C14 C15 C16 -3.7(2)
C13 C14 C15 C18 173.27(14)
C19 C20 C21 C22 0.9(2)
C20 C21 C22 C23 -1.5(2)
C24 C23 C22 C21 0.5(2)
C14 C15 C16 C17 2.9(2)
C18 C15 C16 C17 -174.06(15)
C12 C17 C16 C15 -0.2(2)
